data_7216201
loop_
_publ_author_name
'Pas\'an, Jorge'
'Sanchiz, Joaqu\'in'
'Fabelo, \'Oscar'
'Ca\~nadillas-Delgado, Laura'
'D\'eniz, Mariadel'
'D\'iaz-Gallifa, Pau'
'Mart\'inez-Benito, Carla'
'Lloret, Francesc'
'Julve, Miguel'
'Ruiz-P\'erez, Catalina'

_publ_section_title
;
 Influence of the coligand in the magnetic properties of a series of
 copper(ii)--phenylmalonate complexes
;
_journal_issue 35
_journal_name_full CrystEngComm
_journal_page_first 8106
_journal_paper_doi 10.1039/C4CE00834K
_journal_volume 16
_journal_year 2014
_chemical_formula_sum 'C14 H10 Cl Cu N O4'
_chemical_formula_weight 355.22
_chemical_name_systematic
;
 ?
;
_space_group_crystal_system monoclinic
_space_group_IT_number 14
_space_group_name_Hall '-P 2yn'
_space_group_name_H-M_alt 'P 1 21/n 1'
_symmetry_space_group_name_Hall '-P 2yn'
_symmetry_space_group_name_H-M 'P 1 21/n 1'
_atom_sites_solution_hydrogens geom
_audit_creation_method SHELXL-97
_cell_angle_alpha 90
_cell_angle_beta 93.297(13)
_cell_angle_gamma 90
_cell_formula_units_Z 4
_cell_length_a 6.2264(11)
_cell_length_b 30.6016(17)
_cell_length_c 6.9804(12)
_cell_measurement_temperature 293(2)
_cell_volume 1327.8(3)
_computing_cell_refinement 'Dirax/lsq (Duisenberg & Schreurs, 1989-2000)'
_computing_data_collection 'Collect (Nonius BV, 1997-2000)'
_computing_data_reduction 'EvalCCD (Duisenberg & Schreurs 1990-2000)'
_computing_molecular_graphics CRYSTALMAKER
_computing_publication_material 'PARST97 (Nardelli, 1997)'
_computing_structure_refinement 'SHELXL-97 (Sheldrick, 1997)'
_computing_structure_solution 'SHELXS-97 (Sheldrick, 1997)'
_diffrn_ambient_temperature 293(2)
_diffrn_detector 'CCD plate'
_diffrn_detector_area_resol_mean 9
_diffrn_measured_fraction_theta_full 0.970
_diffrn_measured_fraction_theta_max 0.961
_diffrn_measurement_device '95mm CCD camera on \k-goniostat'
_diffrn_measurement_device_type KappaCCD
_diffrn_measurement_method 'CCD rotation images, thick slices'
_diffrn_radiation_monochromator 'horizonally mounted graphite crystal'
_diffrn_radiation_probe x-ray
_diffrn_radiation_source 'fine-focus sealed tube'
_diffrn_radiation_type MoK\a
_diffrn_radiation_wavelength 0.71073
_diffrn_reflns_av_R_equivalents 0.0659
_diffrn_reflns_av_unetI/netI 0.1301
_diffrn_reflns_Laue_measured_fraction_full 0.970
_diffrn_reflns_Laue_measured_fraction_max 0.961
_diffrn_reflns_limit_h_max 8
_diffrn_reflns_limit_h_min -7
_diffrn_reflns_limit_k_max 38
_diffrn_reflns_limit_k_min -42
_diffrn_reflns_limit_l_max 9
_diffrn_reflns_limit_l_min -9
_diffrn_reflns_number 8791
_diffrn_reflns_point_group_measured_fraction_full 0.970
_diffrn_reflns_point_group_measured_fraction_max 0.961
_diffrn_reflns_theta_full 25.242
_diffrn_reflns_theta_max 29.999
_diffrn_reflns_theta_min 6.434
_diffrn_source 'Enraf Nonius FR590'
_exptl_absorpt_coefficient_mu 1.860
_exptl_absorpt_correction_T_max 0.93
_exptl_absorpt_correction_T_min 0.68
_exptl_absorpt_correction_type empirical
_exptl_absorpt_process_details
;
SADABS: Area-Detector Absorption Correction; 
Siemens Industrial Automation, Inc.: Madison, WI, 1996.
;
_exptl_crystal_colour Blue
_exptl_crystal_density_diffrn 1.777
_exptl_crystal_description Sheets
_exptl_crystal_F_000 716
_exptl_crystal_size_max 0.3
_exptl_crystal_size_mid 0.18
_exptl_crystal_size_min 0.04
_refine_diff_density_max 2.129
_refine_diff_density_min -1.373
_refine_diff_density_rms 0.144
_refine_ls_extinction_method none
_refine_ls_goodness_of_fit_ref 1.148
_refine_ls_hydrogen_treatment constr
_refine_ls_matrix_type full
_refine_ls_number_parameters 190
_refine_ls_number_reflns 3721
_refine_ls_number_restraints 0
_refine_ls_restrained_S_all 1.148
_refine_ls_R_factor_all 0.1535
_refine_ls_R_factor_gt 0.0876
_refine_ls_shift/su_max 0.000
_refine_ls_shift/su_mean 0.000
_refine_ls_structure_factor_coef Fsqd
_refine_ls_weighting_details 'w=1/[\s^2^(Fo^2^)+(0.0388P)^2^+9.4418P] where P=(Fo^2^+2Fc^2^)/3'
_refine_ls_weighting_scheme calc
_refine_ls_wR_factor_gt 0.1791
_refine_ls_wR_factor_ref 0.1960
_reflns_Friedel_coverage 0.000
_reflns_number_gt 2168
_reflns_number_total 3721
_reflns_threshold_expression 'I > 2\s(I)'
_cod_data_source_file c4ce00834k2.cif
_cod_data_source_block compound_6
_cod_depositor_comments 'Adding full bibliography for 7216198--7216203.cif.'
_cod_database_code 7216201
_shelx_space_group_comment
;
The symmetry employed for this shelxl refinement is uniquely defined
by the following loop, which should always be used as a source of
symmetry information in preference to the above space-group names.
They are only intended as comments.
;

loop_
_space_group_symop_operation_xyz
'x, y, z'
'-x+1/2, y+1/2, -z+1/2'
'-x, -y, -z'
'x-1/2, -y-1/2, z-1/2'

loop_
_atom_site_label
_atom_site_type_symbol
_atom_site_fract_x
_atom_site_fract_y
_atom_site_fract_z
_atom_site_U_iso_or_equiv
_atom_site_adp_type
_atom_site_occupancy
_atom_site_site_symmetry_order
_atom_site_calc_flag
_atom_site_refinement_flags_posn
_atom_site_refinement_flags_adp
C1 C 1.0900(9) 0.2866(2) 0.3632(8) 0.0174(12) Uani 1 1 d . .
C2 C 1.0026(10) 0.3087(2) 0.1752(9) 0.0183(13) Uani 1 1 d . .
H2 H 0.8466 0.3041 0.1682 0.022 Uiso 1 1 calc R U
C3 C 1.0898(9) 0.2830(2) 0.0047(8) 0.0184(13) Uani 1 1 d . .
C4 C 1.0356(11) 0.3576(2) 0.1658(9) 0.0215(14) Uani 1 1 d . .
C5 C 1.2381(13) 0.3765(2) 0.2052(10) 0.0306(17) Uani 1 1 d . .
H5 H 1.3572 0.3587 0.2325 0.037 Uiso 1 1 calc R U
C6 C 1.2620(15) 0.4211(3) 0.2037(12) 0.041(2) Uani 1 1 d . .
H6 H 1.3961 0.4336 0.2332 0.049 Uiso 1 1 calc R U
C7 C 1.0840(17) 0.4478(3) 0.1578(12) 0.044(2) Uani 1 1 d . .
H7 H 1.0993 0.4780 0.1583 0.053 Uiso 1 1 calc R U
C8 C 0.8881(16) 0.4296(3) 0.1122(12) 0.044(2) Uani 1 1 d . .
H8 H 0.7710 0.4473 0.0778 0.053 Uiso 1 1 calc R U
C9 C 0.8628(12) 0.3847(3) 0.1168(10) 0.0306(17) Uani 1 1 d . .
H9 H 0.7282 0.3725 0.0867 0.037 Uiso 1 1 calc R U
C10 C 1.2528(12) 0.1472(3) 0.1365(10) 0.0322(17) Uani 1 1 d . .
H10 H 1.3325 0.1724 0.1193 0.039 Uiso 1 1 calc R U
C11 C 1.3422(14) 0.1076(3) 0.0966(11) 0.039(2) Uani 1 1 d . .
H11 H 1.4806 0.1063 0.0534 0.047 Uiso 1 1 calc R U
C12 C 1.2272(14) 0.0698(3) 0.1205(12) 0.038(2) Uani 1 1 d . .
H12 H 1.2843 0.0426 0.0929 0.046 Uiso 1 1 calc R U
C13 C 1.0238(14) 0.0739(2) 0.1871(11) 0.0353(18) Uani 1 1 d . .
C14 C 0.9400(11) 0.1144(2) 0.2253(10) 0.0268(16) Uani 1 1 d . .
H14 H 0.8023 0.1164 0.2696 0.032 Uiso 1 1 calc R U
Cl1 Cl 0.8659(5) 0.02787(7) 0.2203(4) 0.0615(7) Uani 1 1 d . .
Cu1 Cu 0.88139(13) 0.21523(3) 0.18980(11) 0.0190(2) Uani 1 1 d . .
N1 N 1.0529(9) 0.15088(19) 0.1999(8) 0.0251(13) Uani 1 1 d . .
O1 O 1.1927(8) 0.30975(15) 0.4840(6) 0.0229(10) Uani 1 1 d . .
O4 O 1.0550(8) 0.24327(15) -0.0071(7) 0.0242(10) Uani 1 1 d . .
O2 O 1.0546(8) 0.24694(16) 0.3850(6) 0.0243(11) Uani 1 1 d . .
O3 O 1.1913(8) 0.30533(15) -0.1134(6) 0.0237(10) Uani 1 1 d . .

loop_
_atom_site_aniso_label
_atom_site_aniso_U_11
_atom_site_aniso_U_22
_atom_site_aniso_U_33
_atom_site_aniso_U_23
_atom_site_aniso_U_13
_atom_site_aniso_U_12
C1 0.008(3) 0.030(4) 0.014(3) -0.003(3) 0.003(2) 0.003(3)
C2 0.013(3) 0.029(4) 0.014(3) -0.003(3) 0.008(2) 0.004(3)
C3 0.011(3) 0.035(4) 0.009(3) 0.005(3) 0.002(2) 0.007(3)
C4 0.026(4) 0.028(4) 0.012(3) -0.001(3) 0.004(3) 0.001(3)
C5 0.032(4) 0.035(4) 0.026(4) 0.004(3) 0.007(3) -0.001(3)
C6 0.044(5) 0.045(5) 0.034(4) 0.000(4) 0.002(4) -0.012(4)
C7 0.066(7) 0.033(5) 0.034(4) 0.002(4) 0.006(4) -0.007(4)
C8 0.063(6) 0.034(5) 0.035(4) 0.001(4) 0.000(4) 0.020(4)
C9 0.027(4) 0.041(4) 0.023(3) -0.002(3) -0.002(3) 0.008(3)
C10 0.022(4) 0.046(5) 0.028(4) 0.004(3) 0.001(3) -0.005(3)
C11 0.030(4) 0.058(6) 0.029(4) 0.004(4) 0.007(3) 0.013(4)
C12 0.041(5) 0.040(5) 0.034(4) 0.002(4) 0.008(4) 0.019(4)
C13 0.045(5) 0.029(4) 0.032(4) 0.003(3) 0.006(4) -0.005(4)
C14 0.020(4) 0.029(4) 0.032(4) 0.001(3) 0.001(3) -0.002(3)
Cl1 0.0812(19) 0.0309(11) 0.0753(18) -0.0035(11) 0.0285(14) -0.0125(12)
Cu1 0.0183(4) 0.0245(4) 0.0145(4) 0.0001(4) 0.0026(3) -0.0029(4)
N1 0.023(3) 0.035(3) 0.017(3) 0.003(2) 0.004(2) 0.001(3)
O1 0.023(3) 0.030(3) 0.015(2) -0.0043(19) -0.0011(19) 0.001(2)
O4 0.027(3) 0.023(3) 0.023(2) -0.0015(19) 0.012(2) -0.003(2)
O2 0.026(3) 0.028(3) 0.019(2) 0.0017(19) -0.004(2) -0.006(2)
O3 0.026(3) 0.028(3) 0.017(2) 0.0032(19) 0.009(2) 0.004(2)

loop_
_atom_type_symbol
_atom_type_description
_atom_type_scat_dispersion_real
_atom_type_scat_dispersion_imag
_atom_type_scat_source
C C 0.0033 0.0016 'International Tables Vol C Tables 4.2.6.8 and 6.1.1.4'
H H 0.0000 0.0000 'International Tables Vol C Tables 4.2.6.8 and 6.1.1.4'
Cl Cl 0.1484 0.1585 'International Tables Vol C Tables 4.2.6.8 and 6.1.1.4'
Cu Cu 0.3201 1.2651 'International Tables Vol C Tables 4.2.6.8 and 6.1.1.4'
N N 0.0061 0.0033 'International Tables Vol C Tables 4.2.6.8 and 6.1.1.4'
O O 0.0106 0.0060 'International Tables Vol C Tables 4.2.6.8 and 6.1.1.4'

loop_
_geom_angle_atom_site_label_1
_geom_angle_atom_site_label_2
_geom_angle_atom_site_label_3
_geom_angle
_geom_angle_site_symmetry_1
_geom_angle_site_symmetry_3
O2 C1 O1 123.9(6) . .
O2 C1 C2 118.3(5) . .
O1 C1 C2 117.8(6) . .
C4 C2 C1 115.3(5) . .
C4 C2 C3 114.5(5) . .
C1 C2 C3 107.9(5) . .
O4 C3 O3 125.4(6) . .
O4 C3 C2 118.8(5) . .
O3 C3 C2 115.8(6) . .
C9 C4 C5 118.6(7) . .
C9 C4 C2 119.8(6) . .
C5 C4 C2 121.6(6) . .
C6 C5 C4 120.4(7) . .
C5 C6 C7 119.8(8) . .
C8 C7 C6 120.2(8) . .
C7 C8 C9 120.2(8) . .
C8 C9 C4 120.8(8) . .
N1 C10 C11 122.3(7) . .
C10 C11 C12 119.9(8) . .
C11 C12 C13 117.4(7) . .
C14 C13 C12 120.8(7) . .
C14 C13 Cl1 118.6(6) . .
C12 C13 Cl1 120.6(6) . .
N1 C14 C13 121.2(7) . .
O2 Cu1 O1 173.0(2) . 4_565
O2 Cu1 O3 90.1(2) . 4_566
O1 Cu1 O3 91.58(19) 4_565 4_566
O2 Cu1 O4 88.1(2) . .
O1 Cu1 O4 89.3(2) 4_565 .
O3 Cu1 O4 172.8(2) 4_566 .
O2 Cu1 N1 99.9(2) . .
O1 Cu1 N1 86.8(2) 4_565 .
O3 Cu1 N1 90.1(2) 4_566 .
O4 Cu1 N1 97.1(2) . .
C14 N1 C10 118.4(6) . .
C14 N1 Cu1 119.0(5) . .
C10 N1 Cu1 120.7(5) . .
C1 O1 Cu1 122.4(4) . 4_666
C3 O4 Cu1 118.6(4) . .
C1 O2 Cu1 119.7(4) . .
C3 O3 Cu1 128.6(4) . 4_665

loop_
_geom_bond_atom_site_label_1
_geom_bond_atom_site_label_2
_geom_bond_distance
_geom_bond_site_symmetry_2
C1 O2 1.245(8) .
C1 O1 1.248(7) .
C1 C2 1.547(9) .
C2 C4 1.510(9) .
C2 C3 1.551(9) .
C3 O4 1.237(8) .
C3 O3 1.267(8) .
C4 C9 1.385(10) .
C4 C5 1.400(10) .
C5 C6 1.375(11) .
C6 C7 1.399(13) .
C7 C8 1.362(13) .
C8 C9 1.383(11) .
C10 N1 1.349(9) .
C10 C11 1.368(11) .
C11 C12 1.375(12) .
C12 C13 1.379(12) .
C13 C14 1.377(10) .
C13 Cl1 1.741(8) .
C14 N1 1.337(9) .
Cu1 O2 1.948(5) .
Cu1 O1 1.958(4) 4_565
Cu1 O3 1.967(5) 4_566
Cu1 O4 1.991(5) .
Cu1 N1 2.239(6) .
O1 Cu1 1.958(4) 4_666
O3 Cu1 1.967(5) 4_665
